data_4079558
loop_
_publ_author_name
'Li, Ling'
'Kristian, Kathleen E.'
'Han, Arthur'
'Norton, Jack R.'
'Sattler, Wesley'

_publ_section_title
;
 Synthesis, Structural Characterization, and Reactivity of Cp2- and
 (CpMe)2-Ligated Titanaaziridines and Titanaoxiranes with Fast Enantiomer
 Interconversion Rates
;
_journal_issue 23
_journal_name_full Organometallics
_journal_page_first 8218
_journal_paper_doi 10.1021/om300825n
_journal_volume 31
_journal_year 2012
_chemical_formula_sum 'C26 H29 O P Ti'
_chemical_formula_weight 436.36
_chemical_name_systematic
; 
 ? 
;
_space_group_IT_number 14
_symmetry_cell_setting monoclinic
_symmetry_space_group_name_Hall '-P 2ybc'
_symmetry_space_group_name_H-M 'P 1 21/c 1'
_atom_sites_solution_hydrogens geom
_atom_sites_solution_primary direct
_atom_sites_solution_secondary difmap
_audit_creation_method SHELXL-97
_cell_angle_alpha 90.00
_cell_angle_beta 108.110(4)
_cell_angle_gamma 90.00
_cell_formula_units_Z 4
_cell_length_a 9.587(3)
_cell_length_b 27.381(7)
_cell_length_c 9.049(2)
_cell_measurement_reflns_used 7137
_cell_measurement_temperature 125(2)
_cell_measurement_theta_max 30.12
_cell_measurement_theta_min 2.24
_cell_volume 2257.7(10)
_computing_cell_refinement 'Bruker SAINT'
_computing_data_collection 'Bruker APEX2'
_computing_data_reduction 'Bruker SAINT'
_computing_molecular_graphics 'Bruker SHELXTL'
_computing_publication_material 'Bruker SHELXTL'
_computing_structure_refinement 'SHELXL-97 (Sheldrick, 2008)'
_computing_structure_solution 'SHELXS-97 (Sheldrick, 2008)'
_diffrn_ambient_temperature 125(2)
_diffrn_measured_fraction_theta_full 0.999
_diffrn_measured_fraction_theta_max 0.999
_diffrn_measurement_device_type 'Bruker APEX-II CCD'
_diffrn_measurement_method '\f and \w scans'
_diffrn_radiation_monochromator graphite
_diffrn_radiation_source 'fine-focus sealed tube'
_diffrn_radiation_type MoK\a
_diffrn_radiation_wavelength 0.71073
_diffrn_reflns_av_R_equivalents 0.0976
_diffrn_reflns_av_sigmaI/netI 0.0800
_diffrn_reflns_limit_h_max 13
_diffrn_reflns_limit_h_min -13
_diffrn_reflns_limit_k_max 39
_diffrn_reflns_limit_k_min -38
_diffrn_reflns_limit_l_max 12
_diffrn_reflns_limit_l_min -12
_diffrn_reflns_number 36173
_diffrn_reflns_theta_full 30.55
_diffrn_reflns_theta_max 30.55
_diffrn_reflns_theta_min 1.49
_exptl_absorpt_coefficient_mu 0.464
_exptl_absorpt_correction_T_max 0.9908
_exptl_absorpt_correction_T_min 0.9421
_exptl_absorpt_correction_type empirical
_exptl_absorpt_process_details SADABS
_exptl_crystal_colour ORANGE
_exptl_crystal_density_diffrn 1.284
_exptl_crystal_density_method 'not measured'
_exptl_crystal_description PLATE
_exptl_crystal_F_000 920
_exptl_crystal_size_max 0.13
_exptl_crystal_size_mid 0.09
_exptl_crystal_size_min 0.02
_refine_diff_density_max 1.617
_refine_diff_density_min -2.176
_refine_diff_density_rms 0.087
_refine_ls_extinction_method none
_refine_ls_goodness_of_fit_ref 1.236
_refine_ls_hydrogen_treatment constr
_refine_ls_matrix_type full
_refine_ls_number_parameters 259
_refine_ls_number_reflns 6917
_refine_ls_number_restraints 0
_refine_ls_restrained_S_all 1.236
_refine_ls_R_factor_all 0.1134
_refine_ls_R_factor_gt 0.0613
_refine_ls_shift/su_max 0.000
_refine_ls_shift/su_mean 0.000
_refine_ls_structure_factor_coef Fsqd
_refine_ls_weighting_details 'calc w=1/[\s^2^(Fo^2^)+(0.0388P)^2^+0.3882P] where P=(Fo^2^+2Fc^2^)/3'
_refine_ls_weighting_scheme calc
_refine_ls_wR_factor_gt 0.1175
_refine_ls_wR_factor_ref 0.1329
_reflns_number_gt 4332
_reflns_number_total 6917
_reflns_threshold_expression >2sigma(I)
_cod_data_source_file om300825n_si_002.cif
_cod_data_source_block lllws10
_cod_depositor_comments
;
The following automatic conversions were performed:

'_symmetry_cell_setting' value 'Monoclinic' changed to 'monoclinic'
according to /home/saulius/struct/CIF-dictionaries/cif_core.dic
dictionary named 'cif_core.dic' version 2.4.2 from
2011-04-26.

'_exptl_absorpt_correction_type' value 'EMPIRICAL'
changed to 'empirical' according to
/home/saulius/struct/CIF-dictionaries/cif_core.dic dictionary named
'cif_core.dic' version 2.4.2 from
2011-04-26.

'_refine_ls_hydrogen_treatment' value 'CONSTR' changed
to 'constr' according to
/home/saulius/struct/CIF-dictionaries/cif_core.dic dictionary named
'cif_core.dic' version 2.4.2 from 2011-04-26.

Automatic conversion script
Id: cif_fix_values 1891 2012-01-12 08:04:46Z andrius 
;
_cod_original_cell_volume 2257.6(10)
_cod_original_sg_symbol_H-M P2(1)/c
_cod_database_code 4079558

loop_
_symmetry_equiv_pos_as_xyz
'x, y, z'
'-x, y+1/2, -z+1/2'
'-x, -y, -z'
'x, -y-1/2, z-1/2'

loop_
_atom_site_label
_atom_site_type_symbol
_atom_site_fract_x
_atom_site_fract_y
_atom_site_fract_z
_atom_site_U_iso_or_equiv
_atom_site_adp_type
_atom_site_occupancy
_atom_site_symmetry_multiplicity
_atom_site_calc_flag
_atom_site_refinement_flags
Ti1 Ti 0.29893(5) 0.144677(16) 0.30445(5) 0.02092(10) Uani 1 1 d .
P1 P 0.22580(7) 0.07256(2) 0.45039(8) 0.02092(10) Uani 1 1 d .
O1 O 0.46966(17) 0.09896(6) 0.38132(18) 0.0187(3) Uani 1 1 d .
C1 C 0.1492(3) 0.17521(11) 0.0544(3) 0.0367(7) Uani 1 1 d .
H1A H 0.1293 0.2104 0.0260 0.044 Uiso 1 1 calc R
C2 C 0.0583(3) 0.14418(12) 0.1057(3) 0.0376(7) Uani 1 1 d .
H2A H -0.0366 0.1536 0.1221 0.045 Uiso 1 1 calc R
C3 C 0.1124(3) 0.09668(12) 0.1097(3) 0.0391(7) Uani 1 1 d .
H3A H 0.0634 0.0664 0.1310 0.047 Uiso 1 1 calc R
C4 C 0.2396(3) 0.09818(12) 0.0639(3) 0.0366(7) Uani 1 1 d .
H4A H 0.2949 0.0693 0.0437 0.044 Uiso 1 1 calc R
C5 C 0.2628(3) 0.14726(12) 0.0308(3) 0.0341(7) Uani 1 1 d .
H5A H 0.3360 0.1590 -0.0193 0.041 Uiso 1 1 calc R
C6 C 0.4010(3) 0.21870(10) 0.4364(4) 0.0357(7) Uani 1 1 d .
H6A H 0.4934 0.2348 0.4321 0.043 Uiso 1 1 calc R
C7 C 0.2596(3) 0.23033(10) 0.3425(4) 0.0366(7) Uani 1 1 d .
H7A H 0.2338 0.2559 0.2594 0.044 Uiso 1 1 calc R
C8 C 0.1593(3) 0.20483(10) 0.3993(4) 0.0341(7) Uani 1 1 d .
H8A H 0.0502 0.2088 0.3625 0.041 Uiso 1 1 calc R
C9 C 0.2399(3) 0.17820(10) 0.5284(3) 0.0316(6) Uani 1 1 d .
H9A H 0.1980 0.1593 0.5993 0.038 Uiso 1 1 calc R
C10 C 0.3899(3) 0.18639(10) 0.5524(3) 0.0332(7) Uani 1 1 d .
H10A H 0.4725 0.1753 0.6441 0.040 Uiso 1 1 calc R
C11 C 0.5346(2) 0.13367(8) 0.3172(3) 0.0179(5) Uani 1 1 d .
C12 C 0.6627(3) 0.15894(9) 0.4332(3) 0.0220(5) Uani 1 1 d .
C13 C 0.7306(3) 0.13561(10) 0.5748(3) 0.0262(6) Uani 1 1 d .
H13A H 0.6915 0.1056 0.5973 0.031 Uiso 1 1 calc R
C14 C 0.8538(3) 0.15521(12) 0.6833(3) 0.0374(7) Uani 1 1 d .
H14A H 0.8994 0.1382 0.7776 0.045 Uiso 1 1 calc R
C15 C 0.9104(3) 0.19930(14) 0.6547(4) 0.0454(9) Uani 1 1 d .
H15A H 0.9936 0.2130 0.7297 0.054 Uiso 1 1 calc R
C16 C 0.8447(3) 0.22335(12) 0.5157(4) 0.0414(8) Uani 1 1 d .
H16A H 0.8830 0.2538 0.4958 0.050 Uiso 1 1 calc R
C17 C 0.7233(3) 0.20332(10) 0.4053(3) 0.0296(6) Uani 1 1 d .
H17A H 0.6807 0.2199 0.3096 0.035 Uiso 1 1 calc R
C18 C 0.5820(2) 0.11620(9) 0.1823(3) 0.0193(5) Uani 1 1 d .
C19 C 0.5981(3) 0.06596(9) 0.1633(3) 0.0255(6) Uani 1 1 d .
H19A H 0.5713 0.0436 0.2301 0.031 Uiso 1 1 calc R
C20 C 0.6527(3) 0.04827(11) 0.0483(3) 0.0347(7) Uani 1 1 d .
H20A H 0.6646 0.0141 0.0387 0.042 Uiso 1 1 calc R
C21 C 0.6898(3) 0.08008(12) -0.0523(3) 0.0361(7) Uani 1 1 d .
H21A H 0.7275 0.0679 -0.1306 0.043 Uiso 1 1 calc R
C22 C 0.6715(3) 0.12985(11) -0.0382(3) 0.0313(6) Uani 1 1 d .
H22A H 0.6957 0.1519 -0.1074 0.038 Uiso 1 1 calc R
C23 C 0.6178(3) 0.14740(10) 0.0771(3) 0.0252(5) Uani 1 1 d .
H23A H 0.6048 0.1816 0.0849 0.030 Uiso 1 1 calc R
C24 C 0.3390(4) 0.06696(11) 0.6529(3) 0.0432(8) Uani 1 1 d .
H24A H 0.3146 0.0366 0.6964 0.065 Uiso 1 1 calc R
H24B H 0.3206 0.0948 0.7123 0.065 Uiso 1 1 calc R
H24C H 0.4429 0.0665 0.6588 0.065 Uiso 1 1 calc R
C25 C 0.2577(3) 0.01226(10) 0.3804(4) 0.0383(7) Uani 1 1 d .
H25A H 0.2477 -0.0127 0.4539 0.058 Uiso 1 1 calc R
H25B H 0.3569 0.0110 0.3713 0.058 Uiso 1 1 calc R
H25C H 0.1856 0.0063 0.2783 0.058 Uiso 1 1 calc R
C26 C 0.0387(3) 0.06808(12) 0.4615(4) 0.0496(9) Uani 1 1 d .
H26A H 0.0312 0.0395 0.5239 0.074 Uiso 1 1 calc R
H26B H -0.0306 0.0646 0.3565 0.074 Uiso 1 1 calc R
H26C H 0.0153 0.0977 0.5100 0.074 Uiso 1 1 calc R

loop_
_atom_site_aniso_label
_atom_site_aniso_U_11
_atom_site_aniso_U_22
_atom_site_aniso_U_33
_atom_site_aniso_U_23
_atom_site_aniso_U_13
_atom_site_aniso_U_12
Ti1 0.01951(18) 0.01764(17) 0.0276(2) 0.00065(16) 0.01018(14) -0.00099(14)
P1 0.01951(18) 0.01764(17) 0.0276(2) 0.00065(16) 0.01018(14) -0.00099(14)
O1 0.0168(8) 0.0190(8) 0.0210(8) 0.0022(7) 0.0070(7) -0.0002(7)
C1 0.0276(15) 0.0425(18) 0.0327(16) 0.0142(13) -0.0012(12) 0.0060(13)
C2 0.0173(13) 0.058(2) 0.0318(16) 0.0025(15) -0.0006(11) 0.0030(13)
C3 0.0303(16) 0.0440(19) 0.0329(16) 0.0004(14) -0.0048(13) -0.0149(14)
C4 0.0275(15) 0.0448(18) 0.0275(15) -0.0104(13) -0.0058(12) 0.0050(13)
C5 0.0204(13) 0.060(2) 0.0178(13) 0.0065(13) 0.0005(10) -0.0008(13)
C6 0.0318(15) 0.0212(14) 0.063(2) -0.0184(14) 0.0276(15) -0.0088(12)
C7 0.0455(18) 0.0177(14) 0.055(2) 0.0048(13) 0.0284(16) 0.0070(12)
C8 0.0269(14) 0.0262(15) 0.0549(19) -0.0019(13) 0.0210(14) 0.0054(12)
C9 0.0426(17) 0.0210(14) 0.0408(17) -0.0071(12) 0.0269(14) -0.0007(12)
C10 0.0338(16) 0.0295(15) 0.0368(16) -0.0156(13) 0.0115(13) 0.0031(12)
C11 0.0165(11) 0.0185(12) 0.0189(12) 0.0002(9) 0.0059(9) -0.0004(9)
C12 0.0161(12) 0.0302(14) 0.0226(13) -0.0068(11) 0.0106(10) -0.0022(10)
C13 0.0196(12) 0.0415(16) 0.0192(13) -0.0066(11) 0.0086(10) -0.0031(11)
C14 0.0225(14) 0.069(2) 0.0224(14) -0.0110(14) 0.0092(11) -0.0040(14)
C15 0.0274(16) 0.080(3) 0.0335(17) -0.0297(17) 0.0160(13) -0.0220(16)
C16 0.0362(17) 0.0504(19) 0.0478(19) -0.0266(16) 0.0279(15) -0.0255(14)
C17 0.0271(14) 0.0346(15) 0.0312(15) -0.0100(12) 0.0152(12) -0.0105(12)
C18 0.0140(11) 0.0246(13) 0.0178(12) -0.0028(10) 0.0029(9) -0.0013(9)
C19 0.0249(13) 0.0262(14) 0.0252(13) -0.0020(11) 0.0077(11) 0.0011(11)
C20 0.0349(16) 0.0331(16) 0.0361(17) -0.0109(13) 0.0109(13) 0.0043(13)
C21 0.0279(15) 0.056(2) 0.0265(15) -0.0145(14) 0.0120(12) -0.0031(13)
C22 0.0254(14) 0.0475(18) 0.0223(14) -0.0032(12) 0.0093(11) -0.0067(12)
C23 0.0240(13) 0.0299(14) 0.0221(13) -0.0020(11) 0.0079(10) -0.0035(11)
C24 0.067(2) 0.0321(17) 0.0349(17) 0.0090(13) 0.0218(16) 0.0036(15)
C25 0.0462(18) 0.0232(14) 0.052(2) -0.0032(13) 0.0243(15) -0.0036(13)
C26 0.045(2) 0.0361(18) 0.084(3) 0.0007(17) 0.0442(19) -0.0070(15)

loop_
_atom_type_symbol
_atom_type_description
_atom_type_scat_dispersion_real
_atom_type_scat_dispersion_imag
_atom_type_scat_source
C C 0.0033 0.0016 'International Tables Vol C Tables 4.2.6.8 and 6.1.1.4'
H H 0.0000 0.0000 'International Tables Vol C Tables 4.2.6.8 and 6.1.1.4'
O O 0.0106 0.0060 'International Tables Vol C Tables 4.2.6.8 and 6.1.1.4'
P P 0.1023 0.0942 'International Tables Vol C Tables 4.2.6.8 and 6.1.1.4'
Ti Ti 0.2776 0.4457 'International Tables Vol C Tables 4.2.6.8 and 6.1.1.4'

loop_
_geom_angle_atom_site_label_1
_geom_angle_atom_site_label_2
_geom_angle_atom_site_label_3
_geom_angle
O1 Ti1 C11 36.79(7)
O1 Ti1 C5 102.57(8)
C11 Ti1 C5 82.94(9)
O1 Ti1 C6 101.06(9)
C11 Ti1 C6 80.77(9)
C5 Ti1 C6 113.29(11)
O1 Ti1 C7 134.66(9)
C11 Ti1 C7 108.77(9)
C5 Ti1 C7 98.05(11)
C6 Ti1 C7 33.65(10)
O1 Ti1 C1 136.27(9)
C11 Ti1 C1 112.89(9)
C5 Ti1 C1 33.82(10)
C6 Ti1 C1 101.83(11)
C7 Ti1 C1 74.02(11)
O1 Ti1 C10 87.32(8)
C11 Ti1 C10 87.08(9)
C5 Ti1 C10 146.96(11)
C6 Ti1 C10 33.76(10)
C7 Ti1 C10 55.82(10)
C1 Ti1 C10 129.81(11)
O1 Ti1 C4 85.53(8)
C11 Ti1 C4 85.83(9)
C5 Ti1 C4 33.97(10)
C6 Ti1 C4 146.40(11)
C7 Ti1 C4 129.22(11)
C1 Ti1 C4 55.83(11)
C10 Ti1 C4 172.50(10)
O1 Ti1 C8 140.99(9)
C11 Ti1 C8 136.49(9)
C5 Ti1 C8 115.17(10)
C6 Ti1 C8 55.86(9)
C7 Ti1 C8 33.70(9)
C1 Ti1 C8 82.25(11)
C10 Ti1 C8 55.63(10)
C4 Ti1 C8 131.84(10)
O1 Ti1 C9 108.71(9)
C11 Ti1 C9 119.71(9)
C5 Ti1 C9 148.23(10)
C6 Ti1 C9 55.58(9)
C7 Ti1 C9 55.34(10)
C1 Ti1 C9 114.98(10)
C10 Ti1 C9 33.48(9)
C4 Ti1 C9 152.66(10)
C8 Ti1 C9 33.06(10)
O1 Ti1 C2 137.17(9)
C11 Ti1 C2 137.82(10)
C5 Ti1 C2 55.85(10)
C6 Ti1 C2 121.07(11)
C7 Ti1 C2 87.53(11)
C1 Ti1 C2 33.34(10)
C10 Ti1 C2 131.97(10)
C4 Ti1 C2 55.53(10)
C8 Ti1 C2 76.54(11)
C9 Ti1 C2 101.73(10)
O1 Ti1 C3 104.35(9)
C11 Ti1 C3 117.39(10)
C5 Ti1 C3 55.67(10)
C6 Ti1 C3 154.02(11)
C7 Ti1 C3 120.58(11)
C1 Ti1 C3 55.11(10)
C10 Ti1 C3 152.25(10)
C4 Ti1 C3 33.36(10)
C8 Ti1 C3 104.83(11)
C9 Ti1 C3 119.30(10)
C2 Ti1 C3 33.05(10)
O1 Ti1 P1 70.63(5)
C11 Ti1 P1 107.39(6)
C5 Ti1 P1 125.10(8)
C6 Ti1 P1 121.54(8)
C7 Ti1 P1 126.02(7)
C1 Ti1 P1 124.33(8)
C10 Ti1 P1 87.93(8)
C4 Ti1 P1 91.84(8)
C8 Ti1 P1 94.03(7)
C9 Ti1 P1 72.22(7)
C2 Ti1 P1 91.59(8)
C3 Ti1 P1 72.94(8)
C24 P1 C25 99.27(15)
C24 P1 C26 103.10(16)
C25 P1 C26 103.34(14)
C24 P1 Ti1 113.92(10)
C25 P1 Ti1 114.25(10)
C26 P1 Ti1 120.25(11)
C11 O1 Ti1 81.29(12)
C2 C1 C5 108.3(3)
C2 C1 Ti1 74.27(16)
C5 C1 Ti1 71.98(15)
C1 C2 C3 108.1(3)
C1 C2 Ti1 72.38(15)
C3 C2 Ti1 74.23(16)
C2 C3 C4 108.3(3)
C2 C3 Ti1 72.72(16)
C4 C3 Ti1 72.04(16)
C3 C4 C5 107.4(3)
C3 C4 Ti1 74.59(17)
C5 C4 Ti1 71.51(16)
C1 C5 C4 107.9(3)
C1 C5 Ti1 74.20(16)
C4 C5 Ti1 74.52(16)
C7 C6 C10 108.3(3)
C7 C6 Ti1 73.81(16)
C10 C6 Ti1 74.07(16)
C6 C7 C8 108.0(3)
C6 C7 Ti1 72.54(15)
C8 C7 Ti1 74.06(15)
C9 C8 C7 107.6(3)
C9 C8 Ti1 73.69(15)
C7 C8 Ti1 72.24(15)
C8 C9 C10 108.7(3)
C8 C9 Ti1 73.26(16)
C10 C9 Ti1 72.45(15)
C9 C10 C6 107.4(3)
C9 C10 Ti1 74.07(16)
C6 C10 Ti1 72.17(16)
O1 C11 C18 114.63(19)
O1 C11 C12 113.8(2)
C18 C11 C12 108.90(19)
O1 C11 Ti1 61.92(11)
C18 C11 Ti1 123.54(16)
C12 C11 Ti1 124.10(16)
C13 C12 C17 117.4(2)
C13 C12 C11 118.3(2)
C17 C12 C11 124.3(2)
C14 C13 C12 121.5(3)
C15 C14 C13 120.2(3)
C14 C15 C16 119.5(3)
C15 C16 C17 120.5(3)
C16 C17 C12 120.9(3)
C23 C18 C19 117.2(2)
C23 C18 C11 123.8(2)
C19 C18 C11 118.9(2)
C20 C19 C18 121.1(3)
C21 C20 C19 120.5(3)
C20 C21 C22 119.5(3)
C23 C22 C21 119.9(3)
C22 C23 C18 121.9(3)

loop_
_geom_bond_atom_site_label_1
_geom_bond_atom_site_label_2
_geom_bond_distance
Ti1 O1 2.0055(17)
Ti1 C11 2.247(2)
Ti1 C5 2.393(3)
Ti1 C6 2.401(3)
Ti1 C7 2.417(3)
Ti1 C1 2.421(3)
Ti1 C10 2.425(3)
Ti1 C4 2.431(3)
Ti1 C8 2.441(3)
Ti1 C9 2.446(3)
Ti1 C2 2.445(3)
Ti1 C3 2.464(3)
Ti1 P1 2.5904(9)
P1 C24 1.823(3)
P1 C25 1.828(3)
P1 C26 1.832(3)
O1 C11 1.361(3)
C1 C2 1.396(4)
C1 C5 1.400(4)
C2 C3 1.396(4)
C3 C4 1.406(4)
C4 C5 1.410(4)
C6 C7 1.395(4)
C6 C10 1.402(4)
C7 C8 1.408(4)
C8 C9 1.390(4)
C9 C10 1.403(4)
C11 C18 1.507(3)
C11 C12 1.512(3)
C12 C13 1.398(4)
C12 C17 1.403(4)
C13 C14 1.388(4)
C14 C15 1.380(5)
C15 C16 1.385(5)
C16 C17 1.390(4)
C18 C23 1.399(3)
C18 C19 1.401(3)
C19 C20 1.389(4)
C20 C21 1.384(4)
C21 C22 1.385(4)
C22 C23 1.385(4)
